data_7221021
loop_
_publ_author_name
'Klein, Y. Maximilian'
'Prescimone, Alessandro'
'Constable, Edwin C.'
'Housecroft, Catherine E.'

_publ_section_title
;
 Manipulating connecting nodes through remote alkoxy chain variation in
 coordination networks with
 4&#x2032;-alkoxy-4,2&#x2032;:6&#x2032;,4&#x2032;&#x2032;-terpyridine
 linkers
;
_journal_issue 34
_journal_name_full CrystEngComm
_journal_page_first 6483
_journal_paper_doi 10.1039/C5CE01115A
_journal_volume 17
_journal_year 2015
_chemical_compound_source 'Max Klein'
_chemical_formula_moiety 'C58 H66 Cd1 N8 O10'
_chemical_formula_sum 'C58 H66 Cd N8 O10'
_chemical_formula_weight 1147.61
_space_group_IT_number 14
_symmetry_cell_setting monoclinic
_symmetry_space_group_name_Hall '-P 2yn'
_symmetry_space_group_name_H-M 'P 1 21/n 1'
_atom_sites_solution_hydrogens difmap
_atom_sites_solution_primary other
_audit_creation_date 2015-05-27
_audit_creation_method CRYSTALS_ver_14.61
_audit_update_record
;
2015-05-28 deposited with the CCDC.
2015-06-26 downloaded from the CCDC.
;
_cell_angle_alpha 90
_cell_angle_beta 97.458(7)
_cell_angle_gamma 90
_cell_formula_units_Z 4
_cell_length_a 17.336(3)
_cell_length_b 17.302(3)
_cell_length_c 18.817(3)
_cell_measurement_reflns_used 9848
_cell_measurement_temperature 123
_cell_measurement_theta_max 66
_cell_measurement_theta_min 3
_cell_volume 5596.4(16)
_computing_cell_refinement 'Apex2 (Bruker AXS, 2006)'
_computing_data_collection 'Apex2 (Bruker AXS, 2006)'
_computing_data_reduction 'Apex2 (Bruker AXS, 2006)'
_computing_molecular_graphics 'CAMERON (Watkin et al., 1996)'
_computing_publication_material 'CRYSTALS (Betteridge et al., 2003)'
_computing_structure_refinement 'CRYSTALS (Betteridge et al., 2003)'
_computing_structure_solution 'Superflip (Palatinus & Chapuis, 2007)'
_diffrn_ambient_temperature 123
_diffrn_measured_fraction_theta_full 0.977
_diffrn_measured_fraction_theta_max 0.977
_diffrn_measurement_device Area
_diffrn_measurement_device_type 'Bruker Kappa Apex2'
_diffrn_measurement_method '\f & \w scans'
_diffrn_radiation_monochromator graphite
_diffrn_radiation_type 'Cu K\a'
_diffrn_radiation_wavelength 1.54178
_diffrn_reflns_av_R_equivalents 0.087
_diffrn_reflns_limit_h_max 16
_diffrn_reflns_limit_h_min -20
_diffrn_reflns_limit_k_max 20
_diffrn_reflns_limit_k_min -20
_diffrn_reflns_limit_l_max 22
_diffrn_reflns_limit_l_min -22
_diffrn_reflns_number 113924
_diffrn_reflns_theta_full 67.256
_diffrn_reflns_theta_max 67.256
_diffrn_reflns_theta_min 3.262
_diffrn_standards_number 0
_exptl_absorpt_coefficient_mu 3.658
_exptl_absorpt_correction_T_max 0.77
_exptl_absorpt_correction_T_min 0.63
_exptl_absorpt_correction_type multi-scan
_exptl_absorpt_process_details 'SADABS (Siemens, 1996)'
_exptl_crystal_colour colourless
_exptl_crystal_density_diffrn 1.362
_exptl_crystal_density_method 'not measured'
_exptl_crystal_description block
_exptl_crystal_F_000 2392
_exptl_crystal_size_max 0.120
_exptl_crystal_size_mid 0.080
_exptl_crystal_size_min 0.070
_refine_diff_density_max 2.05
_refine_diff_density_min -2.48
_refine_ls_extinction_method None
_refine_ls_goodness_of_fit_ref 0.9707
_refine_ls_hydrogen_treatment constr
_refine_ls_matrix_type full
_refine_ls_number_parameters 659
_refine_ls_number_reflns 8015
_refine_ls_number_restraints 705
_refine_ls_R_factor_all 0.1359
_refine_ls_R_factor_gt 0.0986
_refine_ls_shift/su_max 0.0040457
_refine_ls_shift/su_mean 0.0001041
_refine_ls_structure_factor_coef Fsqd
_refine_ls_weighting_details
;
 Method, part 1, Chebychev polynomial, (Watkin, 1994, Prince, 1982) 
 [weight] = 1.0/[A~0~*T~0~(x)+A~1~*T~1~(x) ... +A~n-1~]*T~n-1~(x)] 
 where A~i~ are the Chebychev coefficients listed below and x= Fcalc/Fmax 
 Method = Robust Weighting (Prince, 1982) 
 W = [weight] * [1-(deltaF/6*sigmaF)^2^]^2^ 
 A~i~ are: 
 15.6 23.4 10.7 2.58 
;
_refine_ls_weighting_scheme calc
_refine_ls_wR_factor_all 0.3369
_refine_ls_wR_factor_gt 0.2752
_refine_ls_wR_factor_ref 0.3369
_reflns_limit_h_max 20
_reflns_limit_h_min -20
_reflns_limit_k_max 20
_reflns_limit_k_min 0
_reflns_limit_l_max 22
_reflns_limit_l_min 0
_reflns_number_gt 5855
_reflns_number_total 9826
_reflns_threshold_expression I>2.0\s(I)
_oxford_diffrn_Wilson_B_factor 0.00
_oxford_diffrn_Wilson_scale 0.00
_oxford_refine_ls_r_factor_ref 0.1359
_oxford_refine_ls_scale 0.05591(3)
_oxford_reflns_number_all 8015
_oxford_reflns_threshold_expression_ref I>-10.0\s(I)
_oxford_structure_analysis_title 'mono in P2(1)/n'
_cod_data_source_file c5ce01115a2.cif
_cod_data_source_block JMK122_1_123K
_cod_depositor_comments
;
The following automatic conversions were performed:

'_atom_sites_solution_primary' value 'Other' changed to 'other'
according to
/usr/data/users/saulius/crontab/automatic-downloads/rss-feeds/RSC/lib/dictionaries/cif_core.dic
dictionary named 'cif_core.dic' version 2.4.2 from 2011-04-26.

Automatic conversion script
Id: cif_fix_values 3271 2015-04-21 07:52:19Z andrius 

 Adding full bibliography for 7221019--7221023.cif.
;
_cod_original_cell_volume 5596.3(14)
_cod_original_sg_symbol_H-M 'P 21/n '
_cod_original_formula_sum 'C58 H66 Cd1 N8 O10'
_cod_database_code 7221021

loop_
_symmetry_equiv_pos_as_xyz
x,y,z
-x,-y,-z
x+1/2,-y+1/2,z+1/2
-x+1/2,y+1/2,-z+1/2

loop_
_atom_site_label
_atom_site_type_symbol
_atom_site_fract_x
_atom_site_fract_y
_atom_site_fract_z
_atom_site_U_iso_or_equiv
_atom_site_occupancy
_atom_site_adp_type
_atom_site_refinement_flags_posn
_atom_site_refinement_flags_adp
Cd1 Cd 0.24350(4) 0.46449(3) 0.49365(3) 0.0289 1.0000 Uani . U
O1 O 0.8553(5) 0.9472(4) 0.6396(4) 0.0403 1.0000 Uani . U
O2 O 0.8609(10) 0.4525(11) 0.1226(9) 0.1385 1.0000 Uani D U
O3 O 0.3928(8) 0.3142(6) 0.4864(6) 0.0886 1.0000 Uani . U
O4 O 0.3524(5) 0.3993(5) 0.5545(4) 0.0495 1.0000 Uani . U
O5 O 0.4692(8) 0.3833(11) 0.5518(8) 0.1320 1.0000 Uani . U
O6 O 0.0795(6) 0.4035(5) 0.4559(6) 0.0699 1.0000 Uani . U
O7 O 0.1882(6) 0.3362(5) 0.4681(5) 0.0585 1.0000 Uani . U
O8 O 0.0765(6) 0.2804(5) 0.4641(6) 0.0677 1.0000 Uani . U
O57 O 0.5893(8) 0.8289(7) 0.0995(6) 0.0951 1.0000 Uani . U
O58 O 0.9122(7) 0.0562(5) 0.1936(5) 0.0752 1.0000 Uani . U
N1 N 0.3154(6) 0.5738(5) 0.5451(5) 0.0370 1.0000 Uani . U
N2 N 0.3992(6) 0.8031(5) 0.6945(4) 0.0354 1.0000 Uani . U
N3 N 0.1890(6) 0.4430(5) 0.5980(4) 0.0372 1.0000 Uani . U
N4 N 0.1607(6) 0.5598(5) 0.4357(5) 0.0364 1.0000 Uani . U
N5 N 0.4106(6) 0.3011(5) 0.1994(4) 0.0326 1.0000 Uani . U
N6 N 0.3054(6) 0.4495(5) 0.3911(4) 0.0377 1.0000 Uani . U
N7 N 0.3983(8) 0.3586(7) 0.5311(6) 0.0630 1.0000 Uani . U
N8 N 0.1158(8) 0.3389(6) 0.4613(6) 0.0583 1.0000 Uani . U
C1 C 0.2771(7) 0.6325(6) 0.5701(6) 0.0425 1.0000 Uani . U
C2 C 0.3923(7) 0.5790(6) 0.5504(5) 0.0346 1.0000 Uani . U
C3 C 0.4354(7) 0.6424(6) 0.5801(5) 0.0361 1.0000 Uani . U
C4 C 0.3943(7) 0.7030(6) 0.6076(6) 0.0369 1.0000 Uani . U
C5 C 0.3135(8) 0.6976(6) 0.6032(7) 0.0455 1.0000 Uani . U
C6 C 0.4372(7) 0.7700(5) 0.6454(5) 0.0325 1.0000 Uani . U
C7 C 0.5102(7) 0.7935(6) 0.6314(5) 0.0358 1.0000 Uani . U
C8 C 0.5485(7) 0.8529(6) 0.6712(5) 0.0362 1.0000 Uani . U
C9 C 0.6290(7) 0.8776(6) 0.6608(5) 0.0344 1.0000 Uani . U
C10 C 0.6732(7) 0.8340(6) 0.6205(5) 0.0349 1.0000 Uani . U
C11 C 0.7489(7) 0.8550(6) 0.6129(6) 0.0373 1.0000 Uani . U
C12 C 0.7827(7) 0.9227(6) 0.6444(6) 0.0370 1.0000 Uani . U
C13 C 0.7367(8) 0.9668(7) 0.6839(7) 0.0492 1.0000 Uani . U
C14 C 0.6624(7) 0.9461(7) 0.6927(7) 0.0455 1.0000 Uani . U
C15 C 0.9003(7) 0.9045(6) 0.5969(6) 0.0423 1.0000 Uani . U
C16 C 0.9783(7) 0.9385(7) 0.5986(6) 0.0444 1.0000 Uani . U
C17 C 1.0282(8) 0.8946(7) 0.5493(7) 0.0489 1.0000 Uani . U
C18 C 1.1114(8) 0.9228(8) 0.5518(7) 0.0525 1.0000 Uani . U
C19 C 1.1556(10) 0.8805(9) 0.5003(8) 0.0678 1.0000 Uani . U
C20 C 1.2417(10) 0.9080(12) 0.5027(10) 0.0887 1.0000 Uani . U
C21 C 1.2815(15) 0.8579(14) 0.4496(14) 0.1383 1.0000 Uani . U
C22 C -0.0076(7) 0.3878(5) 0.7770(5) 0.0355 1.0000 Uani . U
C23 C 0.0658(7) 0.3614(5) 0.7673(5) 0.0343 1.0000 Uani . U
C24 C 0.1096(7) 0.3917(6) 0.7102(5) 0.0353 1.0000 Uani . U
C25 C 0.1667(7) 0.3474(6) 0.6855(6) 0.0391 1.0000 Uani . U
C26 C 0.2027(8) 0.3729(6) 0.6303(5) 0.0394 1.0000 Uani . U
C27 C 0.1330(7) 0.4867(6) 0.6228(5) 0.0351 1.0000 Uani . U
C28 C 0.0943(7) 0.4631(5) 0.6778(5) 0.0343 1.0000 Uani . U
C29 C 0.1967(8) 0.6076(7) 0.3937(7) 0.0532 1.0000 Uani . U
C30 C 0.1600(8) 0.6736(7) 0.3655(8) 0.0581 1.0000 Uani . U
C31 C 0.0873(7) 0.6942(6) 0.3795(5) 0.0361 1.0000 Uani . U
C32 C 0.0518(7) 0.6433(6) 0.4227(5) 0.0343 1.0000 Uani . U
C33 C 0.0900(7) 0.5771(6) 0.4484(5) 0.0327 1.0000 Uani . U
C34 C 0.0502(7) 0.7643(6) 0.3474(5) 0.0356 1.0000 Uani . U
C35 C -0.0220(7) 0.7901(6) 0.3613(5) 0.0353 1.0000 Uani . U
C36 C 0.3713(8) 0.4871(6) 0.3757(5) 0.0430 1.0000 Uani . U
C37 C 0.4160(8) 0.4641(5) 0.3252(6) 0.0370 1.0000 Uani . U
C38 C 0.3961(7) 0.3970(5) 0.2859(5) 0.0314 1.0000 Uani . U
C39 C 0.3284(8) 0.3595(6) 0.2993(6) 0.0435 1.0000 Uani . U
C40 C 0.2876(9) 0.3866(6) 0.3519(6) 0.0479 1.0000 Uani . U
C41 C 0.4416(7) 0.3633(5) 0.2329(5) 0.0315 1.0000 Uani . U
C42 C 0.5160(7) 0.3919(6) 0.2207(5) 0.0351 1.0000 Uani . U
C43 C 0.5581(7) 0.3541(6) 0.1728(5) 0.0343 1.0000 Uani . U
C44 C 0.6368(8) 0.3806(6) 0.1596(6) 0.0409 1.0000 Uani . U
C45 C 0.6687(9) 0.3521(8) 0.1020(7) 0.0549 1.0000 Uani . U
C46 C 0.7438(11) 0.3735(11) 0.0886(8) 0.0804 1.0000 Uani . U
C47 C 0.7844(13) 0.4307(14) 0.1320(9) 0.1124 1.0000 Uani . U
C48 C 0.7514(11) 0.4588(11) 0.1889(9) 0.0875 1.0000 Uani . U
C49 C 0.6773(9) 0.4344(8) 0.2039(7) 0.0588 1.0000 Uani . U
C50 C 0.9128(11) 0.4099(14) 0.0818(13) 0.131(4) 1.0000 Uiso D U
C51 C 0.9961(13) 0.4121(13) 0.1154(14) 0.133(4) 1.0000 Uiso D U
C52 C 1.0350(15) 0.3412(13) 0.1491(13) 0.134(4) 1.0000 Uiso D U
C53 C 1.0949(15) 0.3292(13) 0.2131(12) 0.134(4) 1.0000 Uiso D U
C54 C 1.1125(16) 0.2518(12) 0.2475(13) 0.135(4) 1.0000 Uiso D U
C55 C 1.1386(16) 0.1870(13) 0.2034(11) 0.136(4) 1.0000 Uiso D U
C56 C 1.1088(16) 0.2220(16) 0.1321(12) 0.138(4) 1.0000 Uiso D U
C57 C 0.5966(14) 0.8026(14) 0.1660(11) 0.1215 1.0000 Uani . U
C58 C 0.9056(14) 0.1267(10) 0.2272(8) 0.0964 1.0000 Uani . U
H11 H 0.2219 0.6296 0.5653 0.0478 1.0000 Uiso R .
H21 H 0.4195 0.5366 0.5333 0.0404 1.0000 Uiso R .
H31 H 0.4903 0.6442 0.5814 0.0409 1.0000 Uiso R .
H51 H 0.2840 0.7371 0.6221 0.0544 1.0000 Uiso R .
H71 H 0.5341 0.7688 0.5948 0.0421 1.0000 Uiso R .
H101 H 0.6515 0.7888 0.5974 0.0410 1.0000 Uiso R .
H111 H 0.7787 0.8228 0.5859 0.0450 1.0000 Uiso R .
H131 H 0.7577 1.0128 0.7061 0.0575 1.0000 Uiso R .
H141 H 0.6329 0.9776 0.7206 0.0548 1.0000 Uiso R .
H151 H 0.9054 0.8532 0.6149 0.0506 1.0000 Uiso R .
H152 H 0.8754 0.9037 0.5489 0.0506 1.0000 Uiso R .
H161 H 1.0037 0.9375 0.6464 0.0521 1.0000 Uiso R .
H162 H 0.9729 0.9906 0.5825 0.0521 1.0000 Uiso R .
H171 H 1.0296 0.8419 0.5635 0.0588 1.0000 Uiso R .
H172 H 1.0037 0.8988 0.5013 0.0588 1.0000 Uiso R .
H181 H 1.1376 0.9151 0.5988 0.0637 1.0000 Uiso R .
H182 H 1.1106 0.9764 0.5407 0.0637 1.0000 Uiso R .
H191 H 1.1297 0.8894 0.4533 0.0811 1.0000 Uiso R .
H192 H 1.1547 0.8268 0.5108 0.0811 1.0000 Uiso R .
H201 H 1.2675 0.9022 0.5501 0.1009 1.0000 Uiso R .
H202 H 1.2432 0.9607 0.4888 0.1009 1.0000 Uiso R .
H211 H 1.3338 0.8751 0.4522 0.1689 1.0000 Uiso R .
H212 H 1.2807 0.8050 0.4632 0.1689 1.0000 Uiso R .
H213 H 1.2564 0.8636 0.4019 0.1689 1.0000 Uiso R .
H221 H -0.0306 0.4294 0.7489 0.0400 1.0000 Uiso R .
H251 H 0.1808 0.2989 0.7070 0.0493 1.0000 Uiso R .
H261 H 0.2404 0.3403 0.6133 0.0496 1.0000 Uiso R .
H271 H 0.1210 0.5357 0.6014 0.0427 1.0000 Uiso R .
H281 H 0.0565 0.4962 0.6940 0.0382 1.0000 Uiso R .
H291 H 0.2474 0.5953 0.3833 0.0610 1.0000 Uiso R .
H301 H 0.1864 0.7061 0.3360 0.0680 1.0000 Uiso R .
H321 H 0.0015 0.6544 0.4349 0.0379 1.0000 Uiso R .
H331 H 0.0639 0.5424 0.4763 0.0377 1.0000 Uiso R .
H351 H -0.0475 0.7632 0.3956 0.0420 1.0000 Uiso R .
H361 H 0.3865 0.5327 0.4020 0.0497 1.0000 Uiso R .
H371 H 0.4607 0.4929 0.3170 0.0439 1.0000 Uiso R .
H391 H 0.3110 0.3150 0.2723 0.0517 1.0000 Uiso R .
H401 H 0.2430 0.3581 0.3609 0.0556 1.0000 Uiso R .
H421 H 0.5367 0.4368 0.2451 0.0407 1.0000 Uiso R .
H451 H 0.6399 0.3167 0.0704 0.0640 1.0000 Uiso R .
H461 H 0.7672 0.3495 0.0513 0.0928 1.0000 Uiso R .
H481 H 0.7801 0.4947 0.2201 0.1103 1.0000 Uiso R .
H491 H 0.6557 0.4555 0.2435 0.0732 1.0000 Uiso R .
H501 H 0.9103 0.4299 0.0345 0.1631 1.0000 Uiso R .
H502 H 0.8980 0.3570 0.0797 0.1631 1.0000 Uiso R .
H511 H 1.0288 0.4303 0.0822 0.1656 1.0000 Uiso R .
H512 H 0.9939 0.4495 0.1519 0.1656 1.0000 Uiso R .
H521 H 1.0572 0.3165 0.1114 0.1669 1.0000 Uiso R .
H522 H 0.9917 0.3120 0.1602 0.1669 1.0000 Uiso R .
H531 H 1.1418 0.3505 0.2006 0.1674 1.0000 Uiso R .
H532 H 1.0778 0.3589 0.2505 0.1674 1.0000 Uiso R .
H541 H 1.1544 0.2601 0.2845 0.1685 1.0000 Uiso R .
H542 H 1.0683 0.2340 0.2678 0.1685 1.0000 Uiso R .
H551 H 1.1934 0.1808 0.2066 0.1693 1.0000 Uiso R .
H552 H 1.1154 0.1389 0.2124 0.1693 1.0000 Uiso R .
H561 H 1.1168 0.1901 0.0926 0.1724 1.0000 Uiso R .
H562 H 1.1326 0.2708 0.1274 0.1724 1.0000 Uiso R .
H563 H 1.0546 0.2289 0.1332 0.1724 1.0000 Uiso R .
H571 H 0.6466 0.8147 0.1903 0.1500 1.0000 Uiso R .
H572 H 0.5578 0.8246 0.1912 0.1500 1.0000 Uiso R .
H573 H 0.5902 0.7481 0.1639 0.1500 1.0000 Uiso R .
H581 H 0.9238 0.1217 0.2769 0.1127 1.0000 Uiso R .
H582 H 0.9355 0.1647 0.2068 0.1127 1.0000 Uiso R .
H583 H 0.8525 0.1418 0.2213 0.1127 1.0000 Uiso R .
H580 H 0.8932 0.0704 0.1487 0.0854 1.0000 Uiso R .
H570 H 0.5409 0.8148 0.0809 0.1144 1.0000 Uiso R .

loop_
_atom_site_aniso_label
_atom_site_aniso_U_11
_atom_site_aniso_U_22
_atom_site_aniso_U_33
_atom_site_aniso_U_23
_atom_site_aniso_U_13
_atom_site_aniso_U_12
Cd1 0.0470(6) 0.0176(4) 0.0259(4) 0.0004(2) 0.0188(3) 0.0000(3)
O1 0.044(4) 0.035(4) 0.045(4) -0.013(3) 0.018(3) -0.009(3)
O2 0.099(6) 0.205(15) 0.117(11) -0.045(9) 0.036(7) -0.066(6)
O3 0.116(9) 0.060(6) 0.091(8) -0.033(5) 0.018(7) 0.030(6)
O4 0.067(3) 0.044(4) 0.038(3) -0.004(3) 0.011(3) 0.024(3)
O5 0.069(5) 0.225(18) 0.106(10) -0.075(11) 0.029(8) 0.000(9)
O6 0.068(3) 0.048(3) 0.090(6) 0.002(5) -0.005(4) -0.024(3)
O7 0.084(4) 0.035(2) 0.061(5) -0.018(3) 0.030(4) -0.021(3)
O8 0.086(6) 0.039(3) 0.086(7) -0.011(4) 0.041(6) -0.025(4)
O57 0.125(11) 0.079(8) 0.077(6) 0.020(6) -0.003(7) -0.049(8)
O58 0.122(10) 0.056(5) 0.047(5) 0.004(4) 0.006(6) 0.029(6)
N1 0.043(3) 0.032(3) 0.039(4) -0.013(3) 0.018(3) -0.004(2)
N2 0.050(5) 0.027(4) 0.032(4) -0.003(3) 0.018(4) 0.000(3)
N3 0.060(5) 0.027(3) 0.030(3) 0.004(2) 0.025(3) 0.002(3)
N4 0.037(3) 0.037(3) 0.038(4) 0.012(3) 0.016(3) 0.002(2)
N5 0.046(5) 0.025(4) 0.029(4) -0.003(3) 0.012(3) 0.001(3)
N6 0.066(5) 0.023(3) 0.029(3) -0.004(2) 0.023(3) 0.007(3)
N7 0.067(5) 0.077(7) 0.044(5) -0.016(4) 0.007(5) 0.036(4)
N8 0.084(4) 0.038(3) 0.056(5) -0.012(4) 0.021(5) -0.027(2)
C1 0.036(5) 0.042(5) 0.053(6) -0.018(4) 0.020(5) -0.001(3)
C2 0.042(3) 0.027(4) 0.038(5) -0.003(3) 0.016(5) 0.003(3)
C3 0.039(5) 0.039(5) 0.032(5) -0.010(4) 0.011(4) 0.002(3)
C4 0.048(4) 0.027(4) 0.040(5) -0.006(3) 0.020(5) -0.002(3)
C5 0.047(4) 0.033(5) 0.061(7) -0.019(4) 0.022(6) 0.003(4)
C6 0.043(4) 0.027(4) 0.028(4) -0.002(3) 0.009(4) 0.005(3)
C7 0.051(5) 0.027(5) 0.033(5) -0.005(3) 0.018(4) -0.001(4)
C8 0.056(5) 0.023(4) 0.032(5) -0.002(3) 0.018(4) -0.003(4)
C9 0.051(4) 0.027(4) 0.026(4) 0.005(3) 0.011(4) -0.001(3)
C10 0.049(5) 0.023(4) 0.034(5) -0.005(3) 0.011(4) -0.009(4)
C11 0.044(5) 0.030(4) 0.039(5) -0.005(4) 0.008(5) -0.004(4)
C12 0.042(4) 0.031(4) 0.041(5) -0.008(4) 0.017(5) -0.006(3)
C13 0.045(5) 0.044(6) 0.063(7) -0.022(5) 0.021(6) -0.004(4)
C14 0.044(5) 0.042(5) 0.054(6) -0.020(5) 0.020(5) -0.002(4)
C15 0.050(5) 0.037(5) 0.044(6) -0.004(4) 0.020(5) -0.001(4)
C16 0.049(5) 0.043(6) 0.043(6) -0.009(5) 0.015(5) -0.002(5)
C17 0.063(6) 0.038(6) 0.050(6) -0.008(5) 0.027(6) -0.006(5)
C18 0.061(6) 0.054(7) 0.047(6) -0.005(5) 0.023(6) -0.006(5)
C19 0.082(8) 0.063(8) 0.067(8) -0.005(6) 0.040(7) 0.003(7)
C20 0.086(9) 0.086(11) 0.107(13) 0.003(8) 0.061(10) 0.000(8)
C21 0.148(18) 0.123(17) 0.17(2) -0.006(15) 0.122(19) 0.013(16)
C22 0.063(5) 0.023(4) 0.024(4) 0.000(3) 0.016(4) 0.003(4)
C23 0.056(5) 0.023(4) 0.026(4) 0.000(3) 0.013(4) -0.003(3)
C24 0.057(6) 0.025(4) 0.026(4) 0.000(3) 0.014(4) -0.001(4)
C25 0.056(7) 0.026(4) 0.039(5) 0.011(4) 0.020(5) 0.003(4)
C26 0.065(8) 0.026(4) 0.031(5) 0.002(3) 0.023(5) 0.001(4)
C27 0.051(7) 0.027(4) 0.031(5) 0.002(3) 0.021(4) -0.002(4)
C28 0.053(7) 0.023(4) 0.031(5) 0.001(3) 0.021(4) -0.001(4)
C29 0.047(6) 0.047(6) 0.070(8) 0.032(5) 0.028(6) 0.006(4)
C30 0.060(7) 0.046(6) 0.076(8) 0.034(5) 0.038(7) 0.011(5)
C31 0.049(5) 0.033(4) 0.029(5) 0.007(3) 0.015(4) -0.001(3)
C32 0.040(5) 0.030(4) 0.036(5) 0.006(3) 0.016(4) -0.001(3)
C33 0.043(4) 0.027(4) 0.033(5) 0.002(3) 0.025(4) 0.003(3)
C34 0.054(5) 0.028(4) 0.028(5) 0.002(3) 0.017(4) 0.000(3)
C35 0.048(5) 0.027(4) 0.034(5) 0.001(3) 0.015(4) -0.006(3)
C36 0.081(7) 0.022(4) 0.032(5) 0.001(3) 0.030(5) -0.002(4)
C37 0.055(6) 0.024(4) 0.035(5) -0.006(3) 0.019(4) -0.002(4)
C38 0.047(5) 0.024(4) 0.023(4) -0.001(3) 0.006(4) 0.001(3)
C39 0.073(7) 0.030(5) 0.033(5) -0.014(4) 0.027(5) -0.016(4)
C40 0.077(8) 0.035(5) 0.038(5) -0.013(4) 0.032(5) -0.013(5)
C41 0.042(5) 0.024(4) 0.028(4) -0.001(3) 0.004(4) 0.006(3)
C42 0.051(5) 0.026(4) 0.030(5) -0.001(3) 0.010(4) -0.002(4)
C43 0.049(5) 0.026(4) 0.028(5) 0.005(3) 0.010(4) 0.005(3)
C44 0.052(5) 0.037(5) 0.034(5) 0.005(3) 0.011(4) -0.002(4)
C45 0.067(7) 0.053(7) 0.049(6) 0.000(5) 0.028(5) -0.004(6)
C46 0.079(8) 0.113(12) 0.057(8) -0.007(6) 0.037(7) -0.027(8)
C47 0.120(8) 0.168(14) 0.055(8) -0.007(7) 0.032(7) -0.081(9)
C48 0.084(9) 0.120(13) 0.057(8) -0.010(7) 0.003(6) -0.052(9)
C49 0.066(7) 0.067(8) 0.041(6) -0.001(5) -0.003(5) -0.015(6)
C57 0.124(18) 0.144(18) 0.095(11) 0.054(13) 0.010(13) -0.065(15)
C58 0.16(2) 0.072(9) 0.051(9) -0.020(7) -0.002(11) 0.009(12)

loop_
_atom_type_symbol
_atom_type_scat_dispersion_real
_atom_type_scat_dispersion_imag
_atom_type_scat_Cromer_Mann_a1
_atom_type_scat_Cromer_Mann_b1
_atom_type_scat_Cromer_Mann_a2
_atom_type_scat_Cromer_Mann_b2
_atom_type_scat_Cromer_Mann_a3
_atom_type_scat_Cromer_Mann_b3
_atom_type_scat_Cromer_Mann_a4
_atom_type_scat_Cromer_Mann_b4
_atom_type_scat_Cromer_Mann_c
_atom_type_scat_source
C 0.0181 0.0091 2.3100 20.8439 1.0200 10.2075 1.5886 0.5687 0.8650 51.6512 0.2156 'International Tables Vol C 4.2.6.8 and 6.1.1.4'
H 0.0000 0.0000 0.4930 10.5109 0.3229 26.1257 0.1402 3.1424 0.0408 57.7998 0.0030 'International Tables Vol C 4.2.6.8 and 6.1.1.4'
N 0.0311 0.0180 12.2126 0.0057 3.1322 9.8933 2.0125 28.9975 1.1663 0.5826 -11.5290 'International Tables Vol C 4.2.6.8 and 6.1.1.4'
O 0.0492 0.0322 3.0485 13.2771 2.2868 5.7011 1.5463 0.3239 0.8670 32.9089 0.2508 'International Tables Vol C 4.2.6.8 and 6.1.1.4'
Cd 0.1185 4.6533 19.2214 0.5946 17.6444 6.9089 4.4610 24.7008 1.6029 87.4825 5.0694 'International Tables Vol C 4.2.6.8 and 6.1.1.4'

loop_
_geom_angle_atom_site_label_1
_geom_angle_site_symmetry_1
_geom_angle_atom_site_label_2
_geom_angle_atom_site_label_3
_geom_angle_site_symmetry_3
_geom_angle
_geom_angle_publ_flag
O4 . Cd1 O6 . 127.9(3) yes
O4 . Cd1 O7 . 86.0(3) yes
O6 . Cd1 O7 . 45.9(3) yes
O4 . Cd1 N1 . 80.8(3) yes
O6 . Cd1 N1 . 142.3(3) yes
O7 . Cd1 N1 . 165.2(3) yes
O4 . Cd1 N3 . 84.3(3) yes
O6 . Cd1 N3 . 70.7(3) yes
O7 . Cd1 N3 . 80.1(3) yes
N1 . Cd1 N3 . 91.8(3) yes
O4 . Cd1 N4 . 163.2(3) yes
O6 . Cd1 N4 . 68.8(3) yes
O7 . Cd1 N4 . 110.2(4) yes
N1 . Cd1 N4 . 83.6(3) yes
N3 . Cd1 N4 . 102.3(3) yes
O4 . Cd1 N6 . 85.6(3) yes
O6 . Cd1 N6 . 106.6(3) yes
O7 . Cd1 N6 . 87.0(3) yes
N1 . Cd1 N6 . 98.7(3) yes
N3 . Cd1 N6 . 164.1(3) yes
N4 . Cd1 N6 . 90.7(3) yes
C12 . O1 C15 . 118.1(8) yes
C47 . O2 C50 . 125.9(18) yes
Cd1 . O4 N7 . 129.4(8) yes
Cd1 . O6 N8 . 81.3(7) yes
Cd1 . O7 N8 . 110.6(7) yes
C57 . O57 H570 . 104.2 no
C58 . O58 H580 . 98.3 no
Cd1 . N1 C1 . 119.2(8) yes
Cd1 . N1 C2 . 123.2(6) yes
C1 . N1 C2 . 117.6(9) yes
C23 4_556 N2 C6 . 117.9(10) yes
Cd1 . N3 C26 . 117.0(7) yes
Cd1 . N3 C27 . 126.1(7) yes
C26 . N3 C27 . 115.6(8) yes
Cd1 . N4 C29 . 113.5(8) yes
Cd1 . N4 C33 . 127.0(6) yes
C29 . N4 C33 . 118.7(10) yes
C34 4_545 N5 C41 . 119.3(10) yes
Cd1 . N6 C36 . 127.1(7) yes
Cd1 . N6 C40 . 116.7(7) yes
C36 . N6 C40 . 114.1(9) yes
O5 . N7 O4 . 110.1(12) yes
O5 . N7 O3 . 115.2(13) yes
O4 . N7 O3 . 132.8(15) yes
O6 . N8 O7 . 121.2(10) yes
O6 . N8 O8 . 117.0(13) yes
O7 . N8 O8 . 121.6(12) yes
N1 . C1 C5 . 123.7(11) yes
N1 . C1 H11 . 117.8 no
C5 . C1 H11 . 118.5 no
N1 . C2 C3 . 124.1(9) yes
N1 . C2 H21 . 117.5 no
C3 . C2 H21 . 118.5 no
C2 . C3 C4 . 117.5(11) yes
C2 . C3 H31 . 121.1 no
C4 . C3 H31 . 121.4 no
C3 . C4 C5 . 118.8(10) yes
C3 . C4 C6 . 120.5(11) yes
C5 . C4 C6 . 120.6(9) yes
C1 . C5 C4 . 118.2(10) yes
C1 . C5 H51 . 120.8 no
C4 . C5 H51 . 121.0 no
C4 . C6 N2 . 113.7(10) yes
C4 . C6 C7 . 122.9(9) yes
N2 . C6 C7 . 123.5(9) yes
C6 . C7 C8 . 120.0(9) yes
C6 . C7 H71 . 120.1 no
C8 . C7 H71 . 119.9 no
C22 4_556 C8 C7 . 116.0(11) yes
C22 4_556 C8 C9 . 121.9(9) yes
C7 . C8 C9 . 122.0(9) yes
C8 . C9 C10 . 120.9(9) yes
C8 . C9 C14 . 121.2(9) yes
C10 . C9 C14 . 117.9(11) yes
C9 . C10 C11 . 121.2(10) yes
C9 . C10 H101 . 119.2 no
C11 . C10 H101 . 119.5 no
C10 . C11 C12 . 121.4(10) yes
C10 . C11 H111 . 119.3 no
C12 . C11 H111 . 119.3 no
C11 . C12 O1 . 125.2(10) yes
C11 . C12 C13 . 116.6(11) yes
O1 . C12 C13 . 118.2(10) yes
C12 . C13 C14 . 122.5(11) yes
C12 . C13 H131 . 118.9 no
C14 . C13 H131 . 118.6 no
C9 . C14 C13 . 120.4(10) yes
C9 . C14 H141 . 119.6 no
C13 . C14 H141 . 119.9 no
O1 . C15 C16 . 110.9(9) yes
O1 . C15 H151 . 108.7 no
C16 . C15 H151 . 108.9 no
O1 . C15 H152 . 109.6 no
C16 . C15 H152 . 109.2 no
H151 . C15 H152 . 109.5 no
C15 . C16 C17 . 112.0(10) yes
C15 . C16 H161 . 108.9 no
C17 . C16 H161 . 109.4 no
C15 . C16 H162 . 108.6 no
C17 . C16 H162 . 108.4 no
H161 . C16 H162 . 109.5 no
C16 . C17 C18 . 115.3(10) yes
C16 . C17 H171 . 107.5 no
C18 . C17 H171 . 108.0 no
C16 . C17 H172 . 108.5 no
C18 . C17 H172 . 108.1 no
H171 . C17 H172 . 109.5 no
C17 . C18 C19 . 112.7(11) yes
C17 . C18 H181 . 108.7 no
C19 . C18 H181 . 108.2 no
C17 . C18 H182 . 108.7 no
C19 . C18 H182 . 109.1 no
H181 . C18 H182 . 109.5 no
C18 . C19 C20 . 113.5(13) yes
C18 . C19 H191 . 107.6 no
C20 . C19 H191 . 108.2 no
C18 . C19 H192 . 108.5 no
C20 . C19 H192 . 109.4 no
H191 . C19 H192 . 109.5 no
C19 . C20 C21 . 108.3(17) yes
C19 . C20 H201 . 109.0 no
C21 . C20 H201 . 110.6 no
C19 . C20 H202 . 110.1 no
C21 . C20 H202 . 109.3 no
H201 . C20 H202 . 109.5 no
C20 . C21 H211 . 107.1 no
C20 . C21 H212 . 110.0 no
H211 . C21 H212 . 109.5 no
C20 . C21 H213 . 111.3 no
H211 . C21 H213 . 109.5 no
H212 . C21 H213 . 109.5 no
C8 4_546 C22 C23 . 120.2(10) yes
C8 4_546 C22 H221 . 119.7 no
C23 . C22 H221 . 120.1 no
C22 . C23 N2 4_546 122.4(9) yes
C22 . C23 C24 . 122.8(9) yes
N2 4_546 C23 C24 . 114.6(10) yes
C23 . C24 C25 . 120.2(9) yes
C23 . C24 C28 . 123.0(10) yes
C25 . C24 C28 . 116.8(9) yes
C24 . C25 C26 . 120.0(10) yes
C24 . C25 H251 . 120.3 no
C26 . C25 H251 . 119.8 no
N3 . C26 C25 . 124.1(10) yes
N3 . C26 H261 . 117.8 no
C25 . C26 H261 . 118.1 no
N3 . C27 C28 . 122.4(9) yes
N3 . C27 H271 . 118.5 no
C28 . C27 H271 . 119.1 no
C24 . C28 C27 . 121.0(10) yes
C24 . C28 H281 . 119.7 no
C27 . C28 H281 . 119.3 no
N4 . C29 C30 . 120.5(12) yes
N4 . C29 H291 . 119.6 no
C30 . C29 H291 . 119.9 no
C29 . C30 C31 . 122.2(11) yes
C29 . C30 H301 . 118.9 no
C31 . C30 H301 . 118.9 no
C30 . C31 C32 . 115.7(10) yes
C30 . C31 C34 . 120.2(9) yes
C32 . C31 C34 . 124.1(11) yes
C31 . C32 C33 . 120.0(10) yes
C31 . C32 H321 . 120.0 no
C33 . C32 H321 . 120.0 no
C32 . C33 N4 . 122.9(9) yes
C32 . C33 H331 . 118.5 no
N4 . C33 H331 . 118.7 no
C31 . C34 N5 4_555 115.5(10) yes
C31 . C34 C35 . 123.2(9) yes
N5 4_555 C34 C35 . 121.3(9) yes
C43 4_555 C35 C34 . 122.2(10) yes
C43 4_555 C35 H351 . 118.9 no
C34 . C35 H351 . 118.9 no
N6 . C36 C37 . 124.9(10) yes
N6 . C36 H361 . 117.6 no
C37 . C36 H361 . 117.5 no
C36 . C37 C38 . 119.3(11) yes
C36 . C37 H371 . 120.7 no
C38 . C37 H371 . 120.0 no
C37 . C38 C39 . 116.6(9) yes
C37 . C38 C41 . 124.9(10) yes
C39 . C38 C41 . 118.5(9) yes
C38 . C39 C40 . 119.8(10) yes
C38 . C39 H391 . 119.8 no
C40 . C39 H391 . 120.3 no
C39 . C40 N6 . 125.1(11) yes
C39 . C40 H401 . 117.4 no
N6 . C40 H401 . 117.5 no
C38 . C41 N5 . 115.1(10) yes
C38 . C41 C42 . 123.1(9) yes
N5 . C41 C42 . 121.6(9) yes
C41 . C42 C43 . 120.0(10) yes
C41 . C42 H421 . 119.9 no
C43 . C42 H421 . 120.1 no
C42 . C43 C35 4_545 115.6(11) yes
C42 . C43 C44 . 122.0(10) yes
C35 4_545 C43 C44 . 122.4(10) yes
C43 . C44 C45 . 119.6(11) yes
C43 . C44 C49 . 120.8(11) yes
C45 . C44 C49 . 119.6(13) yes
C44 . C45 C46 . 121.7(14) yes
C44 . C45 H451 . 119.6 no
C46 . C45 H451 . 118.7 no
C45 . C46 C47 . 118.9(15) yes
C45 . C46 H461 . 120.7 no
C47 . C46 H461 . 120.4 no
O2 . C47 C46 . 121.3(18) yes
O2 . C47 C48 . 119.9(17) yes
C46 . C47 C48 . 118.4(17) yes
C47 . C48 C49 . 122.2(16) yes
C47 . C48 H481 . 118.5 no
C49 . C48 H481 . 119.3 no
C48 . C49 C44 . 119.0(14) yes
C48 . C49 H491 . 120.2 no
C44 . C49 H491 . 120.8 no
O2 . C50 C51 . 113.1(19) yes
O2 . C50 H501 . 110.7 no
C51 . C50 H501 . 108.0 no
O2 . C50 H502 . 109.1 no
C51 . C50 H502 . 106.4 no
H501 . C50 H502 . 109.5 no
C50 . C51 C52 . 121(2) yes
C50 . C51 H511 . 110.9 no
C52 . C51 H511 . 106.0 no
C50 . C51 H512 . 101.2 no
C52 . C51 H512 . 108.0 no
H511 . C51 H512 . 109.5 no
C51 . C52 C53 . 133(2) yes
C51 . C52 H521 . 104.8 no
C53 . C52 H521 . 103.4 no
C51 . C52 H522 . 101.7 no
C53 . C52 H522 . 103.6 no
H521 . C52 H522 . 109.5 no
C52 . C53 C54 . 123(2) yes
C52 . C53 H531 . 105.9 no
C54 . C53 H531 . 108.8 no
C52 . C53 H532 . 105.6 no
C54 . C53 H532 . 103.2 no
H531 . C53 H532 . 109.5 no
C53 . C54 C55 . 119(2) yes
C53 . C54 H541 . 106.0 no
C55 . C54 H541 . 105.1 no
C53 . C54 H542 . 109.5 no
C55 . C54 H542 . 107.2 no
H541 . C54 H542 . 109.5 no
C54 . C55 C56 . 95.7(19) yes
C54 . C55 H551 . 114.8 no
C56 . C55 H551 . 109.1 no
C54 . C55 H552 . 113.0 no
C56 . C55 H552 . 114.2 no
H551 . C55 H552 . 109.5 no
C55 . C56 H561 . 113.4 no
C55 . C56 H562 . 109.9 no
H561 . C56 H562 . 109.5 no
C55 . C56 H563 . 104.9 no
H561 . C56 H563 . 109.5 no
H562 . C56 H563 . 109.5 no
O57 . C57 H571 . 110.4 no
O57 . C57 H572 . 110.3 no
H571 . C57 H572 . 109.5 no
O57 . C57 H573 . 107.7 no
H571 . C57 H573 . 109.5 no
H572 . C57 H573 . 109.5 no
O58 . C58 H581 . 109.4 no
O58 . C58 H582 . 110.0 no
H581 . C58 H582 . 109.5 no
O58 . C58 H583 . 109.0 no
H581 . C58 H583 . 109.5 no
H582 . C58 H583 . 109.5 no

loop_
_geom_bond_atom_site_label_1
_geom_bond_atom_site_label_2
_geom_bond_site_symmetry_2
_geom_bond_distance
_geom_bond_publ_flag
Cd1 O4 . 2.363(8) yes
Cd1 O6 . 3.030(10) yes
Cd1 O7 . 2.440(8) yes
Cd1 N1 . 2.399(9) yes
Cd1 N3 . 2.317(8) yes
Cd1 N4 . 2.359(9) yes
Cd1 N6 . 2.341(8) yes
O1 C12 . 1.342(13) yes
O1 C15 . 1.401(12) yes
O2 C47 . 1.41(2) yes
O2 C50 . 1.457(5) yes
O3 N7 . 1.134(14) yes
O4 N7 . 1.189(13) yes
O5 N7 . 1.312(18) yes
O6 N8 . 1.281(16) yes
O7 N8 . 1.247(15) yes
O8 N8 . 1.224(13) yes
O57 C57 . 1.32(2) yes
O57 H570 . 0.900 no
O58 C58 . 1.387(17) yes
O58 H580 . 0.900 no
N1 C1 . 1.332(13) yes
N1 C2 . 1.328(14) yes
N2 C23 4_556 1.338(14) yes
N2 C6 . 1.331(12) yes
N3 C26 . 1.364(13) yes
N3 C27 . 1.361(14) yes
N4 C29 . 1.351(13) yes
N4 C33 . 1.312(14) yes
N5 C34 4_545 1.340(12) yes
N5 C41 . 1.324(13) yes
N6 C36 . 1.378(15) yes
N6 C40 . 1.330(13) yes
C1 C5 . 1.396(16) yes
C1 H11 . 0.950 no
C2 C3 . 1.401(15) yes
C2 H21 . 0.950 no
C3 C4 . 1.403(14) yes
C3 H31 . 0.950 no
C4 C5 . 1.396(17) yes
C4 C6 . 1.506(15) yes
C5 H51 . 0.950 no
C6 C7 . 1.386(15) yes
C7 C8 . 1.389(15) yes
C7 H71 . 0.950 no
C8 C22 4_556 1.414(14) yes
C8 C9 . 1.496(16) yes
C9 C10 . 1.371(15) yes
C9 C14 . 1.418(15) yes
C10 C11 . 1.386(16) yes
C10 H101 . 0.950 no
C11 C12 . 1.407(15) yes
C11 H111 . 0.950 no
C12 C13 . 1.386(15) yes
C13 C14 . 1.368(17) yes
C13 H131 . 0.950 no
C14 H141 . 0.950 no
C15 C16 . 1.471(17) yes
C15 H151 . 0.950 no
C15 H152 . 0.950 no
C16 C17 . 1.546(15) yes
C16 H161 . 0.950 no
C16 H162 . 0.950 no
C17 C18 . 1.518(18) yes
C17 H171 . 0.950 no
C17 H172 . 0.950 no
C18 C19 . 1.502(17) yes
C18 H181 . 0.950 no
C18 H182 . 0.950 no
C19 C20 . 1.56(2) yes
C19 H191 . 0.950 no
C19 H192 . 0.950 no
C20 C21 . 1.55(2) yes
C20 H201 . 0.950 no
C20 H202 . 0.950 no
C21 H211 . 0.950 no
C21 H212 . 0.950 no
C21 H213 . 0.950 no
C22 C23 . 1.386(16) yes
C22 H221 . 0.950 no
C23 C24 . 1.488(13) yes
C24 C25 . 1.379(15) yes
C24 C28 . 1.388(14) yes
C25 C26 . 1.354(14) yes
C25 H251 . 0.950 no
C26 H261 . 0.950 no
C27 C28 . 1.366(13) yes
C27 H271 . 0.950 no
C28 H281 . 0.950 no
C29 C30 . 1.378(17) yes
C29 H291 . 0.950 no
C30 C31 . 1.369(17) yes
C30 H301 . 0.950 no
C31 C32 . 1.395(14) yes
C31 C34 . 1.466(15) yes
C32 C33 . 1.379(15) yes
C32 H321 . 0.950 no
C33 H331 . 0.950 no
C34 C35 . 1.384(16) yes
C35 C43 4_555 1.388(15) yes
C35 H351 . 0.950 no
C36 C37 . 1.361(15) yes
C36 H361 . 0.950 no
C37 C38 . 1.395(14) yes
C37 H371 . 0.950 no
C38 C39 . 1.392(16) yes
C38 C41 . 1.471(13) yes
C39 C40 . 1.372(14) yes
C39 H391 . 0.950 no
C40 H401 . 0.950 no
C41 C42 . 1.428(16) yes
C42 C43 . 1.393(14) yes
C42 H421 . 0.950 no
C43 C44 . 1.491(16) yes
C44 C45 . 1.371(16) yes
C44 C49 . 1.379(18) yes
C45 C46 . 1.41(2) yes
C45 H451 . 0.950 no
C46 C47 . 1.41(3) yes
C46 H461 . 0.950 no
C47 C48 . 1.37(3) yes
C48 C49 . 1.41(2) yes
C48 H481 . 0.950 no
C49 H491 . 0.950 no
C50 C51 . 1.5001(5) yes
C50 H501 . 0.950 no
C50 H502 . 0.950 no
C51 C52 . 1.5001(5) yes
C51 H511 . 0.950 no
C51 H512 . 0.950 no
C52 C53 . 1.5000(5) yes
C52 H521 . 0.950 no
C52 H522 . 0.950 no
C53 C54 . 1.5000(5) yes
C53 H531 . 0.950 no
C53 H532 . 0.950 no
C54 C55 . 1.5000(5) yes
C54 H541 . 0.950 no
C54 H542 . 0.950 no
C55 C56 . 1.5000(5) yes
C55 H551 . 0.950 no
C55 H552 . 0.950 no
C56 H561 . 0.950 no
C56 H562 . 0.950 no
C56 H563 . 0.950 no
C57 H571 . 0.950 no
C57 H572 . 0.950 no
C57 H573 . 0.950 no
C58 H581 . 0.950 no
C58 H582 . 0.950 no
C58 H583 . 0.950 no
